data_7020182
loop_
_publ_author_name
'Deng, Hai-ning'
'Xing, Ya-lin'
'Xia, Cong-liang'
'Sun, Hong-mei'
'Shen, Qi'
'Zhang, Yong'

_publ_section_title
;
 Ionic iron(III) complexes of bis(phenol)-functionalized imidazolium
 cations: synthesis, structures and catalysis for aryl Grignard
 cross-coupling of alkyl halides.
;
_journal_issue 38
_journal_name_full 'Dalton transactions (Cambridge, England : 2003)'
_journal_page_first 11597
_journal_page_last 11607
_journal_paper_doi 10.1039/c2dt30931a
_journal_volume 41
_journal_year 2012
_chemical_formula_moiety 'C33 H49 N2 O2, Br4 Fe, 2(C4 H8 O)'
_chemical_formula_sum 'C41 H65 Br4 Fe N2 O4'
_chemical_formula_weight 1025.44
_chemical_name_systematic
;
?
;
_space_group_IT_number 14
_symmetry_cell_setting monoclinic
_symmetry_Int_Tables_number 14
_symmetry_space_group_name_Hall '-P 2ybc'
_symmetry_space_group_name_H-M 'P 1 21/c 1'
_atom_sites_solution_hydrogens geom
_atom_sites_solution_primary direct
_atom_sites_solution_secondary difmap
_audit_creation_method SHELXL-97
_cell_angle_alpha 90.00
_cell_angle_beta 92.370(3)
_cell_angle_gamma 90.00
_cell_formula_units_Z 4
_cell_length_a 21.235(2)
_cell_length_b 11.9530(11)
_cell_length_c 18.3053(17)
_cell_measurement_reflns_used 17684
_cell_measurement_temperature 223(2)
_cell_measurement_theta_max 27.5
_cell_measurement_theta_min 3.0
_cell_volume 4642.3(7)
_computing_cell_refinement CrystalClear
_computing_data_collection CrystalClear
_computing_data_reduction CrystalStructure
_computing_structure_refinement 'SHELXL-97 (Sheldrick, 1997)'
_computing_structure_solution 'SHELXS-97 (Sheldrick, 1990)'
_diffrn_ambient_temperature 223(2)
_diffrn_detector_area_resol_mean 14.63
_diffrn_measured_fraction_theta_full 0.995
_diffrn_measured_fraction_theta_max 0.995
_diffrn_measurement_device_type 'Rigaku Saturn'
_diffrn_measurement_method \w
_diffrn_radiation_monochromator graphite
_diffrn_radiation_source 'fine-focus sealed tube'
_diffrn_radiation_type MoK\a
_diffrn_radiation_wavelength 0.71075
_diffrn_reflns_av_R_equivalents 0.0513
_diffrn_reflns_av_sigmaI/netI 0.0636
_diffrn_reflns_limit_h_max 24
_diffrn_reflns_limit_h_min -25
_diffrn_reflns_limit_k_max 13
_diffrn_reflns_limit_k_min -14
_diffrn_reflns_limit_l_max 22
_diffrn_reflns_limit_l_min -19
_diffrn_reflns_number 22721
_diffrn_reflns_theta_full 25.50
_diffrn_reflns_theta_max 25.50
_diffrn_reflns_theta_min 3.00
_exptl_absorpt_coefficient_mu 3.806
_exptl_absorpt_correction_T_max 0.699
_exptl_absorpt_correction_T_min 0.408
_exptl_absorpt_correction_type multi-scan
_exptl_absorpt_process_details 'Jacobson, R. (1998) Private communication'
_exptl_crystal_colour red
_exptl_crystal_density_diffrn 1.467
_exptl_crystal_density_method 'not measured'
_exptl_crystal_description block
_exptl_crystal_F_000 2092
_exptl_crystal_size_max 0.60
_exptl_crystal_size_mid 0.40
_exptl_crystal_size_min 0.30
_refine_diff_density_max 1.145
_refine_diff_density_min -1.286
_refine_diff_density_rms 0.119
_refine_ls_extinction_method none
_refine_ls_goodness_of_fit_ref 1.127
_refine_ls_hydrogen_treatment constr
_refine_ls_matrix_type full
_refine_ls_number_parameters 461
_refine_ls_number_reflns 8620
_refine_ls_number_restraints 6
_refine_ls_restrained_S_all 1.127
_refine_ls_R_factor_all 0.1351
_refine_ls_R_factor_gt 0.0969
_refine_ls_shift/su_max 0.000
_refine_ls_shift/su_mean 0.000
_refine_ls_structure_factor_coef Fsqd
_refine_ls_weighting_details 'calc w=1/[\s^2^(Fo^2^)+(0.1174P)^2^+13.2309P] where P=(Fo^2^+2Fc^2^)/3'
_refine_ls_weighting_scheme calc
_refine_ls_wR_factor_gt 0.2412
_refine_ls_wR_factor_ref 0.2661
_reflns_number_gt 5922
_reflns_number_total 8620
_reflns_threshold_expression >2sigma(I)
_cod_data_source_file c2dt30931a.txt
_cod_data_source_block shelxl2
_cod_original_cell_volume 4642.4(7)
_cod_original_sg_symbol_H-M 'P 21/c'
_cod_database_code 7020182

loop_
_symmetry_equiv_pos_as_xyz
'x, y, z'
'-x, y+1/2, -z+1/2'
'-x, -y, -z'
'x, -y-1/2, z-1/2'

loop_
_atom_site_label
_atom_site_type_symbol
_atom_site_fract_x
_atom_site_fract_y
_atom_site_fract_z
_atom_site_U_iso_or_equiv
_atom_site_adp_type
_atom_site_occupancy
_atom_site_symmetry_multiplicity
_atom_site_calc_flag
_atom_site_refinement_flags
_atom_site_disorder_assembly
_atom_site_disorder_group
Br1 Br 0.17315(5) 0.73165(9) 0.47306(6) 0.0680(3) Uani 1 1 d . . .
Br2 Br -0.00336(5) 0.71313(11) 0.50025(6) 0.0772(4) Uani 1 1 d . . .
Br3 Br 0.06972(6) 0.58685(12) 0.33219(7) 0.0895(5) Uani 1 1 d . . .
Br4 Br 0.05678(7) 0.90232(12) 0.35757(8) 0.0944(5) Uani 1 1 d . . .
Fe1 Fe 0.07402(5) 0.73266(10) 0.41633(7) 0.0468(3) Uani 1 1 d . . .
O1 O 0.2803(3) 0.7749(5) 0.6366(3) 0.0477(14) Uani 1 1 d . . .
H1 H 0.2513 0.8178 0.6471 0.072 Uiso 1 1 calc R . .
O2 O 0.2613(3) 0.3008(5) 0.6386(3) 0.0451(13) Uani 1 1 d . . .
H2 H 0.2262 0.3215 0.6516 0.068 Uiso 1 1 calc R . .
O3 O 0.1813(3) 0.5747(5) 0.1348(4) 0.0589(16) Uani 1 1 d . . .
O4 O 0.1546(3) 0.2023(6) 0.2182(3) 0.0667(18) Uani 1 1 d . . .
N1 N 0.1583(3) 0.6216(5) 0.6814(3) 0.0352(14) Uani 1 1 d . . .
N2 N 0.1457(3) 0.4912(5) 0.6000(3) 0.0364(14) Uani 1 1 d . . .
C1 C 0.1880(3) 0.5499(6) 0.6396(4) 0.0359(16) Uani 1 1 d . . .
H1A H 0.2320 0.5419 0.6382 0.043 Uiso 1 1 calc R . .
C2 C 0.0956(3) 0.6069(8) 0.6674(5) 0.053(2) Uani 1 1 d . . .
H2A H 0.0632 0.6462 0.6896 0.064 Uiso 1 1 calc R . .
C3 C 0.0881(3) 0.5291(8) 0.6181(4) 0.050(2) Uani 1 1 d . . .
H3 H 0.0492 0.5033 0.5983 0.060 Uiso 1 1 calc R . .
C4 C 0.1872(3) 0.7004(6) 0.7352(4) 0.0389(17) Uani 1 1 d . . .
H4A H 0.1662 0.6933 0.7816 0.047 Uiso 1 1 calc R . .
H4B H 0.1810 0.7771 0.7174 0.047 Uiso 1 1 calc R . .
C5 C 0.2558(3) 0.6786(6) 0.7476(4) 0.0320(15) Uani 1 1 d . . .
C6 C 0.2999(4) 0.7160(6) 0.6976(4) 0.0338(16) Uani 1 1 d . . .
C7 C 0.3638(3) 0.6901(6) 0.7077(4) 0.0302(15) Uani 1 1 d . . .
C8 C 0.3819(3) 0.6285(6) 0.7690(4) 0.0335(16) Uani 1 1 d . . .
H8 H 0.4248 0.6106 0.7761 0.040 Uiso 1 1 calc R . .
C9 C 0.3403(3) 0.5913(6) 0.8209(4) 0.0338(16) Uani 1 1 d . A .
C10 C 0.2766(3) 0.6179(6) 0.8078(4) 0.0348(16) Uani 1 1 d . . .
H10 H 0.2470 0.5936 0.8412 0.042 Uiso 1 1 calc R . .
C11 C 0.4112(3) 0.7286(6) 0.6519(4) 0.0387(17) Uani 1 1 d . . .
C12 C 0.4788(4) 0.6874(8) 0.6724(5) 0.054(2) Uani 1 1 d . . .
H12A H 0.4914 0.7144 0.7208 0.080 Uiso 1 1 calc R . .
H12B H 0.5078 0.7157 0.6372 0.080 Uiso 1 1 calc R . .
H12C H 0.4797 0.6062 0.6722 0.080 Uiso 1 1 calc R . .
C13 C 0.4124(4) 0.8580(7) 0.6487(5) 0.057(2) Uani 1 1 d . . .
H13A H 0.3712 0.8855 0.6326 0.086 Uiso 1 1 calc R . .
H13B H 0.4434 0.8821 0.6146 0.086 Uiso 1 1 calc R . .
H13C H 0.4234 0.8875 0.6969 0.086 Uiso 1 1 calc R . .
C14 C 0.3942(4) 0.6786(8) 0.5754(4) 0.051(2) Uani 1 1 d . . .
H14A H 0.3968 0.5976 0.5778 0.076 Uiso 1 1 calc R . .
H14B H 0.4236 0.7062 0.5404 0.076 Uiso 1 1 calc R . .
H14C H 0.3518 0.7007 0.5601 0.076 Uiso 1 1 calc R . .
C15 C 0.3627(4) 0.5243(6) 0.8898(4) 0.0422(18) Uani 1 1 d D . .
C16 C 0.3243(10) 0.4147(15) 0.8897(12) 0.070(2) Uiso 0.50 1 d PD A 1
H16A H 0.3381 0.3693 0.9313 0.105 Uiso 0.50 1 calc PR A 1
H16B H 0.3309 0.3739 0.8449 0.105 Uiso 0.50 1 calc PR A 1
H16C H 0.2799 0.4321 0.8929 0.105 Uiso 0.50 1 calc PR A 1
C16' C 0.3713(11) 0.4048(13) 0.8724(12) 0.070(2) Uiso 0.50 1 d PD A 2
H16D H 0.3824 0.3640 0.9169 0.105 Uiso 0.50 1 calc PR A 2
H16E H 0.4047 0.3969 0.8383 0.105 Uiso 0.50 1 calc PR A 2
H16F H 0.3324 0.3750 0.8507 0.105 Uiso 0.50 1 calc PR A 2
C17 C 0.3540(11) 0.5929(18) 0.9558(10) 0.070(2) Uiso 0.50 1 d PD A 1
H17A H 0.3105 0.6174 0.9567 0.105 Uiso 0.50 1 calc PR A 1
H17B H 0.3815 0.6577 0.9549 0.105 Uiso 0.50 1 calc PR A 1
H17C H 0.3643 0.5487 0.9991 0.105 Uiso 0.50 1 calc PR A 1
C17' C 0.3218(10) 0.5527(19) 0.9531(10) 0.070(2) Uiso 0.50 1 d PD A 2
H17D H 0.3425 0.5279 0.9985 0.105 Uiso 0.50 1 calc PR A 2
H17E H 0.2814 0.5153 0.9465 0.105 Uiso 0.50 1 calc PR A 2
H17F H 0.3153 0.6329 0.9549 0.105 Uiso 0.50 1 calc PR A 2
C18 C 0.4310(7) 0.4864(18) 0.8860(12) 0.070(2) Uiso 0.50 1 d PD A 1
H18A H 0.4587 0.5506 0.8920 0.105 Uiso 0.50 1 calc PR A 1
H18B H 0.4373 0.4518 0.8389 0.105 Uiso 0.50 1 calc PR A 1
H18C H 0.4405 0.4327 0.9246 0.105 Uiso 0.50 1 calc PR A 1
C18' C 0.4274(8) 0.5697(18) 0.9186(11) 0.070(2) Uiso 0.50 1 d PD A 2
H18D H 0.4241 0.6494 0.9275 0.105 Uiso 0.50 1 calc PR A 2
H18E H 0.4587 0.5562 0.8825 0.105 Uiso 0.50 1 calc PR A 2
H18F H 0.4398 0.5318 0.9638 0.105 Uiso 0.50 1 calc PR A 2
C19 C 0.1577(4) 0.3984(7) 0.5495(5) 0.047(2) Uani 1 1 d . . .
H19A H 0.1302 0.4068 0.5055 0.056 Uiso 1 1 calc R . .
H19B H 0.1471 0.3275 0.5728 0.056 Uiso 1 1 calc R . .
C20 C 0.2263(3) 0.3943(6) 0.5274(4) 0.0332(16) Uani 1 1 d . . .
C21 C 0.2730(3) 0.3468(6) 0.5719(4) 0.0338(16) Uani 1 1 d . . .
C22 C 0.3358(3) 0.3463(6) 0.5504(4) 0.0320(15) Uani 1 1 d . . .
C23 C 0.3471(3) 0.3924(6) 0.4818(4) 0.0323(15) Uani 1 1 d . . .
H23 H 0.3886 0.3918 0.4660 0.039 Uiso 1 1 calc R . .
C24 C 0.3002(4) 0.4393(6) 0.4355(4) 0.0349(16) Uani 1 1 d . . .
C25 C 0.2399(3) 0.4393(6) 0.4589(4) 0.0358(16) Uani 1 1 d . . .
H25 H 0.2072 0.4697 0.4290 0.043 Uiso 1 1 calc R . .
C26 C 0.3907(4) 0.2996(6) 0.5991(4) 0.0374(17) Uani 1 1 d . . .
C27 C 0.3799(4) 0.1742(7) 0.6122(5) 0.051(2) Uani 1 1 d . . .
H27A H 0.3797 0.1347 0.5659 0.077 Uiso 1 1 calc R . .
H27B H 0.3397 0.1635 0.6346 0.077 Uiso 1 1 calc R . .
H27C H 0.4134 0.1451 0.6444 0.077 Uiso 1 1 calc R . .
C28 C 0.3927(4) 0.3599(7) 0.6735(4) 0.050(2) Uani 1 1 d . . .
H28A H 0.4262 0.3287 0.7047 0.076 Uiso 1 1 calc R . .
H28B H 0.3527 0.3501 0.6965 0.076 Uiso 1 1 calc R . .
H28C H 0.4003 0.4390 0.6662 0.076 Uiso 1 1 calc R . .
C29 C 0.4540(4) 0.3130(9) 0.5648(5) 0.061(3) Uani 1 1 d . . .
H29A H 0.4536 0.2732 0.5186 0.091 Uiso 1 1 calc R . .
H29B H 0.4869 0.2827 0.5974 0.091 Uiso 1 1 calc R . .
H29C H 0.4620 0.3918 0.5564 0.091 Uiso 1 1 calc R . .
C30 C 0.3179(5) 0.4889(8) 0.3614(5) 0.0605(12) Uani 1 1 d . . .
C31 C 0.3603(5) 0.5893(8) 0.3753(5) 0.0605(12) Uani 1 1 d . . .
H31A H 0.3996 0.5651 0.3991 0.091 Uiso 1 1 calc R . .
H31B H 0.3395 0.6421 0.4065 0.091 Uiso 1 1 calc R . .
H31C H 0.3688 0.6250 0.3292 0.091 Uiso 1 1 calc R . .
C32 C 0.2600(5) 0.5305(8) 0.3163(5) 0.0605(12) Uani 1 1 d . . .
H32A H 0.2728 0.5548 0.2686 0.091 Uiso 1 1 calc R . .
H32B H 0.2410 0.5928 0.3413 0.091 Uiso 1 1 calc R . .
H32C H 0.2296 0.4703 0.3104 0.091 Uiso 1 1 calc R . .
C33 C 0.3493(5) 0.4024(8) 0.3160(5) 0.0605(12) Uani 1 1 d . . .
H33A H 0.3883 0.3788 0.3406 0.091 Uiso 1 1 calc R . .
H33B H 0.3582 0.4341 0.2687 0.091 Uiso 1 1 calc R . .
H33C H 0.3215 0.3384 0.3091 0.091 Uiso 1 1 calc R . .
C34 C 0.2119(5) 0.4794(9) 0.1054(7) 0.078(3) Uani 1 1 d . . .
H34A H 0.2151 0.4189 0.1414 0.094 Uiso 1 1 calc R . .
H34B H 0.2543 0.4987 0.0904 0.094 Uiso 1 1 calc R . .
C35 C 0.1703(7) 0.4450(12) 0.0398(8) 0.104(4) Uani 1 1 d . . .
H35A H 0.1830 0.4838 -0.0044 0.125 Uiso 1 1 calc R . .
H35B H 0.1728 0.3641 0.0317 0.125 Uiso 1 1 calc R . .
C36 C 0.1064(6) 0.4776(11) 0.0583(7) 0.087(4) Uani 1 1 d . . .
H36A H 0.0839 0.4141 0.0788 0.104 Uiso 1 1 calc R . .
H36B H 0.0825 0.5047 0.0148 0.104 Uiso 1 1 calc R . .
C37 C 0.1151(4) 0.5712(9) 0.1150(6) 0.064(3) Uani 1 1 d . . .
H37A H 0.1012 0.6430 0.0942 0.077 Uiso 1 1 calc R . .
H37B H 0.0906 0.5553 0.1580 0.077 Uiso 1 1 calc R . .
C38 C 0.0981(7) 0.2591(14) 0.2262(8) 0.114(5) Uani 1 1 d . . .
H38A H 0.0659 0.2298 0.1914 0.137 Uiso 1 1 calc R . .
H38B H 0.1038 0.3389 0.2161 0.137 Uiso 1 1 calc R . .
C39 C 0.0777(8) 0.2442(14) 0.3012(8) 0.115(5) Uani 1 1 d . . .
H39A H 0.0455 0.1858 0.3035 0.138 Uiso 1 1 calc R . .
H39B H 0.0608 0.3141 0.3205 0.138 Uiso 1 1 calc R . .
C40 C 0.1364(7) 0.2108(12) 0.3421(6) 0.092(4) Uani 1 1 d . . .
H40A H 0.1583 0.2761 0.3632 0.111 Uiso 1 1 calc R . .
H40B H 0.1275 0.1581 0.3814 0.111 Uiso 1 1 calc R . .
C41 C 0.1736(7) 0.1577(14) 0.2864(7) 0.107(5) Uani 1 1 d . . .
H41A H 0.2185 0.1720 0.2965 0.129 Uiso 1 1 calc R . .
H41B H 0.1667 0.0766 0.2866 0.129 Uiso 1 1 calc R . .

loop_
_atom_site_aniso_label
_atom_site_aniso_U_11
_atom_site_aniso_U_22
_atom_site_aniso_U_33
_atom_site_aniso_U_23
_atom_site_aniso_U_13
_atom_site_aniso_U_12
Br1 0.0472(5) 0.0691(7) 0.0875(8) -0.0061(6) 0.0011(5) 0.0017(5)
Br2 0.0572(6) 0.1040(9) 0.0710(7) 0.0044(6) 0.0099(5) -0.0093(6)
Br3 0.0726(7) 0.1015(9) 0.0959(9) -0.0432(7) 0.0221(6) -0.0194(7)
Br4 0.1007(9) 0.0970(9) 0.0872(9) 0.0224(7) 0.0223(7) 0.0154(8)
Fe1 0.0386(6) 0.0525(7) 0.0500(7) -0.0016(6) 0.0090(5) -0.0017(5)
O1 0.047(3) 0.054(4) 0.042(3) 0.010(3) 0.003(3) 0.011(3)
O2 0.048(3) 0.050(3) 0.038(3) 0.013(2) 0.014(2) -0.002(3)
O3 0.055(4) 0.053(4) 0.068(4) -0.007(3) -0.006(3) -0.003(3)
O4 0.055(4) 0.103(5) 0.043(3) -0.007(3) 0.010(3) 0.014(4)
N1 0.027(3) 0.041(3) 0.038(3) 0.004(3) 0.005(3) 0.005(3)
N2 0.030(3) 0.048(4) 0.031(3) 0.004(3) 0.001(3) 0.001(3)
C1 0.028(4) 0.041(4) 0.039(4) 0.003(3) -0.004(3) 0.002(3)
C2 0.022(4) 0.085(7) 0.053(5) -0.010(5) 0.002(4) 0.012(4)
C3 0.023(4) 0.078(6) 0.048(5) -0.002(5) 0.000(3) -0.004(4)
C4 0.037(4) 0.034(4) 0.046(4) 0.000(3) 0.005(3) 0.004(3)
C5 0.030(4) 0.028(4) 0.038(4) -0.007(3) 0.004(3) 0.002(3)
C6 0.041(4) 0.029(4) 0.032(4) 0.003(3) -0.002(3) 0.000(3)
C7 0.027(3) 0.034(4) 0.030(3) -0.003(3) 0.003(3) 0.001(3)
C8 0.036(4) 0.032(4) 0.032(4) -0.006(3) -0.002(3) 0.001(3)
C9 0.039(4) 0.032(4) 0.030(4) 0.004(3) 0.002(3) 0.002(3)
C10 0.039(4) 0.036(4) 0.029(4) 0.001(3) 0.005(3) -0.005(3)
C11 0.032(4) 0.044(4) 0.041(4) 0.002(3) 0.006(3) -0.004(3)
C12 0.032(4) 0.078(6) 0.052(5) 0.010(5) 0.005(4) -0.008(4)
C13 0.061(5) 0.045(5) 0.067(6) 0.004(4) 0.011(5) -0.022(4)
C14 0.062(5) 0.053(5) 0.038(4) -0.003(4) 0.009(4) 0.002(4)
C15 0.051(5) 0.037(4) 0.039(4) 0.004(3) 0.005(4) 0.002(4)
C19 0.035(4) 0.055(5) 0.050(5) -0.009(4) 0.002(4) -0.006(4)
C20 0.031(4) 0.033(4) 0.036(4) -0.003(3) 0.003(3) -0.009(3)
C21 0.039(4) 0.032(4) 0.030(3) -0.004(3) 0.006(3) -0.009(3)
C22 0.036(4) 0.030(4) 0.030(3) 0.001(3) -0.001(3) 0.005(3)
C23 0.035(4) 0.032(4) 0.029(3) 0.001(3) 0.000(3) -0.001(3)
C24 0.050(4) 0.029(4) 0.026(3) -0.010(3) 0.000(3) 0.002(3)
C25 0.039(4) 0.036(4) 0.031(4) -0.009(3) -0.006(3) 0.002(3)
C26 0.041(4) 0.035(4) 0.035(4) 0.002(3) 0.001(3) 0.004(3)
C27 0.061(5) 0.047(5) 0.045(4) -0.003(4) -0.004(4) 0.019(4)
C28 0.059(5) 0.054(5) 0.037(4) -0.001(4) -0.012(4) 0.002(4)
C29 0.032(4) 0.084(7) 0.065(6) 0.019(5) -0.004(4) 0.011(4)
C30 0.076(3) 0.065(3) 0.041(2) 0.010(2) 0.007(2) 0.003(2)
C31 0.076(3) 0.065(3) 0.041(2) 0.010(2) 0.007(2) 0.003(2)
C32 0.076(3) 0.065(3) 0.041(2) 0.010(2) 0.007(2) 0.003(2)
C33 0.076(3) 0.065(3) 0.041(2) 0.010(2) 0.007(2) 0.003(2)
C34 0.069(7) 0.058(6) 0.107(9) -0.016(6) -0.002(6) 0.009(5)
C35 0.122(12) 0.078(8) 0.113(11) -0.039(8) 0.007(9) -0.008(8)
C36 0.089(9) 0.093(9) 0.076(7) -0.002(7) -0.017(7) -0.040(7)
C37 0.049(5) 0.077(7) 0.066(6) 0.002(5) -0.001(5) -0.008(5)
C38 0.085(9) 0.170(15) 0.090(9) 0.026(10) 0.024(8) 0.046(10)
C39 0.115(12) 0.135(13) 0.099(10) 0.011(9) 0.055(10) 0.040(10)
C40 0.108(10) 0.114(10) 0.056(6) -0.011(7) 0.014(7) -0.020(8)
C41 0.117(11) 0.133(12) 0.073(8) 0.021(8) 0.023(8) 0.043(10)

loop_
_atom_type_symbol
_atom_type_description
_atom_type_scat_dispersion_real
_atom_type_scat_dispersion_imag
_atom_type_scat_source
C C 0.0033 0.0016 'International Tables Vol C Tables 4.2.6.8 and 6.1.1.4'
H H 0.0000 0.0000 'International Tables Vol C Tables 4.2.6.8 and 6.1.1.4'
N N 0.0061 0.0033 'International Tables Vol C Tables 4.2.6.8 and 6.1.1.4'
O O 0.0106 0.0060 'International Tables Vol C Tables 4.2.6.8 and 6.1.1.4'
Fe Fe 0.3463 0.8444 'International Tables Vol C Tables 4.2.6.8 and 6.1.1.4'
Br Br -0.2901 2.4595 'International Tables Vol C Tables 4.2.6.8 and 6.1.1.4'

loop_
_geom_angle_atom_site_label_1
_geom_angle_atom_site_label_2
_geom_angle_atom_site_label_3
_geom_angle
Br2 Fe1 Br1 111.18(7)
Br2 Fe1 Br4 107.12(7)
Br1 Fe1 Br4 109.69(7)
Br2 Fe1 Br3 110.84(6)
Br1 Fe1 Br3 107.71(6)
Br4 Fe1 Br3 110.33(7)
C6 O1 H1 109.5
C21 O2 H2 109.5
C34 O3 C37 109.7(7)
C38 O4 C41 107.9(8)
C1 N1 C2 107.1(7)
C1 N1 C4 127.0(6)
C2 N1 C4 125.9(6)
C1 N2 C3 106.6(7)
C1 N2 C19 127.6(6)
C3 N2 C19 125.8(7)
N1 C1 N2 109.2(6)
N1 C1 H1A 125.4
N2 C1 H1A 125.4
C3 C2 N1 108.4(7)
C3 C2 H2A 125.8
N1 C2 H2A 125.8
C2 C3 N2 108.7(7)
C2 C3 H3 125.6
N2 C3 H3 125.6
N1 C4 C5 111.6(6)
N1 C4 H4A 109.3
C5 C4 H4A 109.3
N1 C4 H4B 109.3
C5 C4 H4B 109.3
H4A C4 H4B 108.0
C10 C5 C6 119.3(6)
C10 C5 C4 119.5(6)
C6 C5 C4 121.1(6)
O1 C6 C7 118.9(6)
O1 C6 C5 120.3(7)
C7 C6 C5 120.7(6)
C8 C7 C6 117.6(6)
C8 C7 C11 122.1(6)
C6 C7 C11 120.4(6)
C7 C8 C9 123.9(7)
C7 C8 H8 118.0
C9 C8 H8 118.0
C8 C9 C10 116.5(6)
C8 C9 C15 122.4(6)
C10 C9 C15 121.2(6)
C5 C10 C9 122.1(6)
C5 C10 H10 119.0
C9 C10 H10 119.0
C7 C11 C13 109.7(6)
C7 C11 C14 110.6(6)
C13 C11 C14 110.8(7)
C7 C11 C12 111.7(6)
C13 C11 C12 108.0(7)
C14 C11 C12 105.9(7)
C11 C12 H12A 109.5
C11 C12 H12B 109.5
H12A C12 H12B 109.5
C11 C12 H12C 109.5
H12A C12 H12C 109.5
H12B C12 H12C 109.5
C11 C13 H13A 109.5
C11 C13 H13B 109.5
H13A C13 H13B 109.5
C11 C13 H13C 109.5
H13A C13 H13C 109.5
H13B C13 H13C 109.5
C11 C14 H14A 109.5
C11 C14 H14B 109.5
H14A C14 H14B 109.5
C11 C14 H14C 109.5
H14A C14 H14C 109.5
H14B C14 H14C 109.5
C16' C15 C17 137.2(14)
C16' C15 C17' 117.4(13)
C17 C15 C17' 32.4(10)
C16' C15 C18 64.9(12)
C17 C15 C18 110.7(13)
C17' C15 C18 132.7(13)
C16' C15 C16 41.3(10)
C17 C15 C16 112.8(13)
C17' C15 C16 82.6(13)
C18 C15 C16 104.6(12)
C16' C15 C18' 107.2(13)
C17 C15 C18' 70.5(12)
C17' C15 C18' 100.9(13)
C18 C15 C18' 44.5(11)
C16 C15 C18' 139.3(13)
C16' C15 C9 111.1(10)
C17 C15 C9 109.5(10)
C17' C15 C9 109.9(10)
C18 C15 C9 112.2(10)
C16 C15 C9 107.0(10)
C18' C15 C9 109.5(10)
C15 C16 H16A 109.5
C15 C16 H16B 109.5
C15 C16 H16C 109.5
C15 C16' H16D 109.5
C15 C16' H16E 109.5
H16D C16' H16E 109.5
C15 C16' H16F 109.5
H16D C16' H16F 109.5
H16E C16' H16F 109.5
C15 C17 H17A 109.5
C15 C17 H17B 109.5
C15 C17 H17C 109.5
C15 C17' H17D 109.5
C15 C17' H17E 109.5
H17D C17' H17E 109.5
C15 C17' H17F 109.5
H17D C17' H17F 109.5
H17E C17' H17F 109.5
C15 C18 H18A 109.5
C15 C18 H18B 109.5
C15 C18 H18C 109.5
C15 C18' H18D 109.5
C15 C18' H18E 109.5
H18D C18' H18E 109.5
C15 C18' H18F 109.5
H18D C18' H18F 109.5
H18E C18' H18F 109.5
N2 C19 C20 112.4(6)
N2 C19 H19A 109.1
C20 C19 H19A 109.1
N2 C19 H19B 109.1
C20 C19 H19B 109.1
H19A C19 H19B 107.8
C21 C20 C25 121.1(6)
C21 C20 C19 121.7(6)
C25 C20 C19 117.2(7)
O2 C21 C20 122.7(6)
O2 C21 C22 117.1(6)
C20 C21 C22 120.2(6)
C23 C22 C21 116.7(6)
C23 C22 C26 120.5(6)
C21 C22 C26 122.8(6)
C24 C23 C22 123.8(7)
C24 C23 H23 118.1
C22 C23 H23 118.1
C25 C24 C23 117.6(6)
C25 C24 C30 122.8(7)
C23 C24 C30 119.6(7)
C24 C25 C20 120.6(7)
C24 C25 H25 119.7
C20 C25 H25 119.7
C29 C26 C27 108.0(7)
C29 C26 C28 108.9(7)
C27 C26 C28 108.6(6)
C29 C26 C22 112.5(6)
C27 C26 C22 109.2(6)
C28 C26 C22 109.5(6)
C26 C27 H27A 109.5
C26 C27 H27B 109.5
H27A C27 H27B 109.5
C26 C27 H27C 109.5
H27A C27 H27C 109.5
H27B C27 H27C 109.5
C26 C28 H28A 109.5
C26 C28 H28B 109.5
H28A C28 H28B 109.5
C26 C28 H28C 109.5
H28A C28 H28C 109.5
H28B C28 H28C 109.5
C26 C29 H29A 109.5
C26 C29 H29B 109.5
H29A C29 H29B 109.5
C26 C29 H29C 109.5
H29A C29 H29C 109.5
H29B C29 H29C 109.5
C33 C30 C31 111.4(8)
C33 C30 C32 106.8(8)
C31 C30 C32 106.9(8)
C33 C30 C24 110.7(7)
C31 C30 C24 108.8(7)
C32 C30 C24 112.3(8)
C30 C31 H31A 109.5
C30 C31 H31B 109.5
H31A C31 H31B 109.5
C30 C31 H31C 109.5
H31A C31 H31C 109.5
H31B C31 H31C 109.5
C30 C32 H32A 109.5
C30 C32 H32B 109.5
H32A C32 H32B 109.5
C30 C32 H32C 109.5
H32A C32 H32C 109.5
H32B C32 H32C 109.5
C30 C33 H33A 109.5
C30 C33 H33B 109.5
H33A C33 H33B 109.5
C30 C33 H33C 109.5
H33A C33 H33C 109.5
H33B C33 H33C 109.5
O3 C34 C35 104.8(9)
O3 C34 H34A 110.8
C35 C34 H34A 110.8
O3 C34 H34B 110.8
C35 C34 H34B 110.8
H34A C34 H34B 108.9
C36 C35 C34 105.1(10)
C36 C35 H35A 110.7
C34 C35 H35A 110.7
C36 C35 H35B 110.7
C34 C35 H35B 110.7
H35A C35 H35B 108.8
C35 C36 C37 105.2(9)
C35 C36 H36A 110.7
C37 C36 H36A 110.7
C35 C36 H36B 110.7
C37 C36 H36B 110.7
H36A C36 H36B 108.8
O3 C37 C36 106.4(8)
O3 C37 H37A 110.5
C36 C37 H37A 110.5
O3 C37 H37B 110.5
C36 C37 H37B 110.5
H37A C37 H37B 108.6
O4 C38 C39 109.2(11)
O4 C38 H38A 109.8
C39 C38 H38A 109.8
O4 C38 H38B 109.8
C39 C38 H38B 109.8
H38A C38 H38B 108.3
C38 C39 C40 103.3(11)
C38 C39 H39A 111.1
C40 C39 H39A 111.1
C38 C39 H39B 111.1
C40 C39 H39B 111.1
H39A C39 H39B 109.1
C41 C40 C39 103.4(11)
C41 C40 H40A 111.1
C39 C40 H40A 111.1
C41 C40 H40B 111.1
C39 C40 H40B 111.1
H40A C40 H40B 109.0
O4 C41 C40 108.3(11)
O4 C41 H41A 110.0
C40 C41 H41A 110.0
O4 C41 H41B 110.0
C40 C41 H41B 110.0
H41A C41 H41B 108.4

loop_
_geom_bond_atom_site_label_1
_geom_bond_atom_site_label_2
_geom_bond_distance
Br1 Fe1 2.3087(16)
Br2 Fe1 2.3073(15)
Br3 Fe1 2.3251(17)
Br4 Fe1 2.3176(18)
O1 C6 1.369(9)
O1 H1 0.8300
O2 C21 1.372(8)
O2 H2 0.8300
O3 C34 1.428(12)
O3 C37 1.437(11)
O4 C38 1.392(14)
O4 C41 1.402(13)
N1 C1 1.326(9)
N1 C2 1.356(10)
N1 C4 1.477(10)
N2 C1 1.331(9)
N2 C3 1.360(9)
N2 C19 1.473(10)
C1 H1A 0.9400
C2 C3 1.302(12)
C2 H2A 0.9400
C3 H3 0.9400
C4 C5 1.489(10)
C4 H4A 0.9800
C4 H4B 0.9800
C5 C10 1.376(10)
C5 C6 1.409(10)
C6 C7 1.396(10)
C7 C8 1.383(10)
C7 C11 1.535(10)
C8 C9 1.398(10)
C8 H8 0.9400
C9 C10 1.401(10)
C9 C15 1.552(10)
C10 H10 0.9400
C11 C13 1.548(11)
C11 C14 1.551(11)
C11 C12 1.551(11)
C12 H12A 0.9700
C12 H12B 0.9700
C12 H12C 0.9700
C13 H13A 0.9700
C13 H13B 0.9700
C13 H13C 0.9700
C14 H14A 0.9700
C14 H14B 0.9700
C14 H14C 0.9700
C15 C16' 1.476(15)
C15 C17 1.478(15)
C15 C17' 1.516(15)
C15 C18 1.524(15)
C15 C16 1.543(15)
C15 C18' 1.548(15)
C16 H16A 0.9700
C16 H16B 0.9700
C16 H16C 0.9700
C16' H16D 0.9700
C16' H16E 0.9700
C16' H16F 0.9700
C17 H17A 0.9700
C17 H17B 0.9700
C17 H17C 0.9700
C17' H17D 0.9700
C17' H17E 0.9700
C17' H17F 0.9700
C18 H18A 0.9700
C18 H18B 0.9700
C18 H18C 0.9700
C18' H18D 0.9700
C18' H18E 0.9700
C18' H18F 0.9700
C19 C20 1.529(10)
C19 H19A 0.9800
C19 H19B 0.9800
C20 C21 1.378(10)
C20 C25 1.403(10)
C21 C22 1.407(10)
C22 C23 1.400(9)
C22 C26 1.543(10)
C23 C24 1.398(10)
C23 H23 0.9400
C24 C25 1.366(10)
C24 C30 1.542(11)
C25 H25 0.9400
C26 C29 1.516(11)
C26 C27 1.536(11)
C26 C28 1.540(11)
C27 H27A 0.9700
C27 H27B 0.9700
C27 H27C 0.9700
C28 H28A 0.9700
C28 H28B 0.9700
C28 H28C 0.9700
C29 H29A 0.9700
C29 H29B 0.9700
C29 H29C 0.9700
C30 C33 1.501(13)
C30 C31 1.515(14)
C30 C32 1.535(13)
C31 H31A 0.9700
C31 H31B 0.9700
C31 H31C 0.9700
C32 H32A 0.9700
C32 H32B 0.9700
C32 H32C 0.9700
C33 H33A 0.9700
C33 H33B 0.9700
C33 H33C 0.9700
C34 C35 1.516(16)
C34 H34A 0.9800
C34 H34B 0.9800
C35 C36 1.466(18)
C35 H35A 0.9800
C35 H35B 0.9800
C36 C37 1.533(15)
C36 H36A 0.9800
C36 H36B 0.9800
C37 H37A 0.9800
C37 H37B 0.9800
C38 C39 1.468(17)
C38 H38A 0.9800
C38 H38B 0.9800
C39 C40 1.48(2)
C39 H39A 0.9800
C39 H39B 0.9800
C40 C41 1.460(17)
C40 H40A 0.9800
C40 H40B 0.9800
C41 H41A 0.9800
C41 H41B 0.9800

loop_
_geom_hbond_atom_site_label_D
_geom_hbond_atom_site_label_H
_geom_hbond_atom_site_label_A
_geom_hbond_distance_DH
_geom_hbond_distance_HA
_geom_hbond_distance_DA
_geom_hbond_angle_DHA
_geom_hbond_site_symmetry_A
O1 H1 O3 0.83 1.97 2.765(8) 160.0 4_576
O2 H2 O4 0.83 2.01 2.744(8) 147.6 4_566

loop_
_geom_torsion_atom_site_label_1
_geom_torsion_atom_site_label_2
_geom_torsion_atom_site_label_3
_geom_torsion_atom_site_label_4
_geom_torsion
C2 N1 C1 N2 0.1(9)
C4 N1 C1 N2 178.2(6)
C3 N2 C1 N1 0.4(9)
C19 N2 C1 N1 -176.3(7)
C1 N1 C2 C3 -0.5(10)
C4 N1 C2 C3 -178.6(7)
N1 C2 C3 N2 0.7(10)
C1 N2 C3 C2 -0.7(10)
C19 N2 C3 C2 176.1(8)
C1 N1 C4 C5 -9.6(10)
C2 N1 C4 C5 168.2(7)
N1 C4 C5 C10 -99.0(8)
N1 C4 C5 C6 79.0(8)
C10 C5 C6 O1 178.9(6)
C4 C5 C6 O1 1.0(10)
C10 C5 C6 C7 1.4(10)
C4 C5 C6 C7 -176.6(7)
O1 C6 C7 C8 -178.7(6)
C5 C6 C7 C8 -1.1(10)
O1 C6 C7 C11 0.9(10)
C5 C6 C7 C11 178.5(7)
C6 C7 C8 C9 -0.1(10)
C11 C7 C8 C9 -179.7(7)
C7 C8 C9 C10 1.0(10)
C7 C8 C9 C15 -178.8(7)
C6 C5 C10 C9 -0.4(11)
C4 C5 C10 C9 177.6(7)
C8 C9 C10 C5 -0.8(10)
C15 C9 C10 C5 179.0(6)
C8 C7 C11 C13 -118.3(8)
C6 C7 C11 C13 62.2(9)
C8 C7 C11 C14 119.2(8)
C6 C7 C11 C14 -60.3(9)
C8 C7 C11 C12 1.5(10)
C6 C7 C11 C12 -178.1(7)
C8 C9 C15 C16' -81.3(12)
C10 C9 C15 C16' 98.9(12)
C8 C9 C15 C17 112.5(12)
C10 C9 C15 C17 -67.3(13)
C8 C9 C15 C17' 147.0(12)
C10 C9 C15 C17' -32.8(13)
C8 C9 C15 C18 -10.8(13)
C10 C9 C15 C18 169.4(11)
C8 C9 C15 C16 -124.9(11)
C10 C9 C15 C16 55.3(12)
C8 C9 C15 C18' 37.0(12)
C10 C9 C15 C18' -142.8(10)
C1 N2 C19 C20 -17.2(11)
C3 N2 C19 C20 166.8(7)
N2 C19 C20 C21 81.0(9)
N2 C19 C20 C25 -100.2(8)
C25 C20 C21 O2 -179.2(7)
C19 C20 C21 O2 -0.4(11)
C25 C20 C21 C22 2.4(11)
C19 C20 C21 C22 -178.8(7)
O2 C21 C22 C23 179.4(6)
C20 C21 C22 C23 -2.1(10)
O2 C21 C22 C26 -1.4(10)
C20 C21 C22 C26 177.0(7)
C21 C22 C23 C24 1.1(10)
C26 C22 C23 C24 -178.1(6)
C22 C23 C24 C25 -0.3(11)
C22 C23 C24 C30 179.4(7)
C23 C24 C25 C20 0.4(10)
C30 C24 C25 C20 -179.2(7)
C21 C20 C25 C24 -1.5(11)
C19 C20 C25 C24 179.6(6)
C23 C22 C26 C29 1.4(10)
C21 C22 C26 C29 -177.7(7)
C23 C22 C26 C27 -118.5(7)
C21 C22 C26 C27 62.4(9)
C23 C22 C26 C28 122.7(7)
C21 C22 C26 C28 -56.4(9)
C25 C24 C30 C33 -122.8(9)
C23 C24 C30 C33 57.6(10)
C25 C24 C30 C31 114.5(9)
C23 C24 C30 C31 -65.1(10)
C25 C24 C30 C32 -3.6(11)
C23 C24 C30 C32 176.8(7)
C37 O3 C34 C35 25.1(12)
O3 C34 C35 C36 -30.3(14)
C34 C35 C36 C37 23.8(14)
C34 O3 C37 C36 -10.3(11)
C35 C36 C37 O3 -9.2(13)
C41 O4 C38 C39 -3.8(18)
O4 C38 C39 C40 19.7(18)
C38 C39 C40 C41 -27.0(17)
C38 O4 C41 C40 -14.3(17)
C39 C40 C41 O4 26.1(17)
